data_4061300
loop_
_publ_author_name
'Leca, Fran\,cois'
'Lescop, Christophe'
'Toupet, Lo\"ic'
'R\'eau, R\'egis'

_publ_section_title
;
A New Family of P,N-Chelates: Stereoselective Synthesis of
2-Pyridyl-2-phospholenes in the Coordination Sphere of Pd(II)-Complexes.
;
_journal_issue 26
_journal_name_full Organometallics
_journal_page_first 6191
_journal_page_last 6201
_journal_paper_doi 10.1021/om049510i
_journal_volume 23
_journal_year 2004
_chemical_formula_sum 'C25 H29 Cl4 N2 P Pd'
_chemical_formula_weight 636.67
_space_group_IT_number 19
_symmetry_cell_setting orthorhombic
_symmetry_space_group_name_Hall 'P 2ac 2ab'
_symmetry_space_group_name_H-M 'P 21 21 21'
_cell_angle_alpha 90.00
_cell_angle_beta 90.00
_cell_angle_gamma 90.00
_cell_formula_units_Z 4
_cell_length_a 8.7170(2)
_cell_length_b 16.2360(3)
_cell_length_c 18.9070(4)
_cell_measurement_temperature 293(2)
_cell_volume 2675.89(10)
_diffrn_ambient_temperature 293(2)
_exptl_crystal_density_diffrn 1.580
_cod_database_code 4061300

loop_
_symmetry_equiv_pos_as_xyz
'x, y, z'
'-x+1/2, -y, z+1/2'
'x+1/2, -y+1/2, -z'
'-x, y+1/2, -z+1/2'

loop_
_atom_site_label
_atom_site_type_symbol
_atom_site_fract_x
_atom_site_fract_y
_atom_site_fract_z
_atom_site_U_iso_or_equiv
_atom_site_adp_type
_atom_site_occupancy
_atom_site_symmetry_multiplicity
_atom_site_calc_flag
_atom_site_refinement_flags
_atom_site_disorder_assembly
_atom_site_disorder_group
C1 C 0.3090(5) 0.0085(3) 0.2505(2) 0.0210(8) Uani 1 1 d . . .
H1 H 0.3553 -0.0385 0.2749 0.025 Uiso 1 1 calc R . .
C2 C 0.1438(5) -0.0130(3) 0.2310(3) 0.0234(9) Uani 1 1 d . . .
C3 C 0.1035(7) -0.0730(4) 0.1859(3) 0.0390(13) Uani 1 1 d . . .
H3 H 0.1802 -0.1003 0.1611 0.047 Uiso 1 1 calc R . .
C4 C -0.0604(6) -0.0977(4) 0.1739(4) 0.0438(15) Uani 1 1 d . . .
H4A H -0.0663 -0.1571 0.1689 0.053 Uiso 1 1 calc R . .
H4B H -0.0971 -0.0731 0.1304 0.053 Uiso 1 1 calc R . .
C5 C -0.1623(6) -0.0706(3) 0.2349(3) 0.0358(11) Uani 1 1 d . . .
H5A H -0.1389 -0.1032 0.2766 0.043 Uiso 1 1 calc R . .
H5B H -0.2690 -0.0799 0.2227 0.043 Uiso 1 1 calc R . .
C6 C -0.1376(5) 0.0206(3) 0.2514(3) 0.0294(10) Uani 1 1 d . . .
H6A H -0.1700 0.0536 0.2113 0.035 Uiso 1 1 calc R . .
H6B H -0.1997 0.0362 0.2918 0.035 Uiso 1 1 calc R . .
C7 C 0.0294(5) 0.0376(3) 0.2672(2) 0.0221(8) Uani 1 1 d . . .
C8 C 0.0843(5) 0.0949(3) 0.3129(2) 0.0199(8) Uani 1 1 d . . .
C9 C -0.0042(5) 0.1521(3) 0.3573(2) 0.0221(9) Uani 1 1 d . . .
C10 C -0.1377(5) 0.1911(3) 0.3329(2) 0.0253(9) Uani 1 1 d . . .
H10 H -0.1698 0.1844 0.2863 0.030 Uiso 1 1 calc R . .
C11 C -0.2211(6) 0.2399(3) 0.3795(3) 0.0288(10) Uani 1 1 d . . .
H11 H -0.3113 0.2654 0.3650 0.035 Uiso 1 1 calc R . .
C12 C -0.1676(6) 0.2499(3) 0.4477(3) 0.0306(11) Uani 1 1 d . . .
H12 H -0.2215 0.2818 0.4802 0.037 Uiso 1 1 calc R . .
C13 C -0.0325(6) 0.2116(3) 0.4665(3) 0.0321(11) Uani 1 1 d . . .
H13 H 0.0048 0.2206 0.5120 0.039 Uiso 1 1 calc R . .
C14 C 0.4082(5) 0.0316(3) 0.1886(2) 0.0214(8) Uani 1 1 d . . .
C15 C 0.4611(6) -0.0276(3) 0.1423(3) 0.0279(10) Uani 1 1 d . . .
H15 H 0.4413 -0.0830 0.1511 0.033 Uiso 1 1 calc R . .
C16 C 0.5437(6) -0.0050(3) 0.0826(3) 0.0304(10) Uani 1 1 d . . .
H16 H 0.5799 -0.0447 0.0513 0.036 Uiso 1 1 calc R . .
C17 C 0.5712(6) 0.0783(3) 0.0706(3) 0.0310(11) Uani 1 1 d . . .
H17 H 0.6210 0.0955 0.0297 0.037 Uiso 1 1 calc R . .
C18 C 0.5232(6) 0.1351(3) 0.1206(2) 0.0273(10) Uani 1 1 d . . .
H18 H 0.5454 0.1905 0.1135 0.033 Uiso 1 1 calc R . .
C19 C 0.3700(5) 0.0636(3) 0.3977(2) 0.0218(9) Uani 1 1 d . . .
H19 H 0.3600 0.1106 0.4299 0.026 Uiso 1 1 calc R . .
C20 C 0.2860(6) -0.0098(3) 0.4318(3) 0.0276(10) Uani 1 1 d . . .
H20A H 0.1782 0.0034 0.4376 0.033 Uiso 1 1 calc R . .
H20B H 0.2939 -0.0576 0.4013 0.033 Uiso 1 1 calc R . .
C21 C 0.3574(6) -0.0290(4) 0.5040(3) 0.0348(11) Uani 1 1 d . . .
H21A H 0.3065 -0.0763 0.5246 0.042 Uiso 1 1 calc R . .
H21B H 0.3427 0.0176 0.5354 0.042 Uiso 1 1 calc R . .
C22 C 0.5300(7) -0.0470(4) 0.4963(3) 0.0415(13) Uani 1 1 d . . .
H22A H 0.5739 -0.0570 0.5427 0.050 Uiso 1 1 calc R . .
H22B H 0.5441 -0.0962 0.4681 0.050 Uiso 1 1 calc R . .
C23 C 0.6122(6) 0.0245(4) 0.4616(3) 0.0383(12) Uani 1 1 d . . .
H23A H 0.7196 0.0106 0.4554 0.046 Uiso 1 1 calc R . .
H23B H 0.6065 0.0724 0.4922 0.046 Uiso 1 1 calc R . .
C24 C 0.5414(6) 0.0455(3) 0.3895(3) 0.0281(10) Uani 1 1 d . . .
H24A H 0.5927 0.0932 0.3696 0.034 Uiso 1 1 calc R . .
H24B H 0.5556 -0.0004 0.3573 0.034 Uiso 1 1 calc R . .
C25 C 0.4161(10) 0.2148(6) -0.1223(4) 0.070(2) Uani 1 1 d . . .
H25A H 0.4537 0.1586 -0.1241 0.085 Uiso 1 1 calc R . .
H25B H 0.3338 0.2196 -0.1566 0.085 Uiso 1 1 calc R . .
N1 N 0.4458(4) 0.1129(2) 0.1790(2) 0.0222(8) Uani 1 1 d . . .
N2 N 0.0485(5) 0.1626(3) 0.4238(2) 0.0259(8) Uani 1 1 d . . .
P1 P 0.29099(12) 0.09449(7) 0.31289(6) 0.0179(2) Uani 1 1 d . . .
Cl1 Cl 0.54867(16) 0.30741(7) 0.20613(6) 0.0346(3) Uani 1 1 d . . .
Cl2 Cl 0.36372(12) 0.27325(6) 0.35949(5) 0.0222(2) Uani 1 1 d . . .
Cl3 Cl 0.3416(3) 0.23327(11) -0.03818(10) 0.0607(5) Uani 1 1 d . . .
Cl4 Cl 0.5629(4) 0.28044(18) -0.14661(14) 0.0958(9) Uani 1 1 d . . .
Pd1 Pd 0.40878(4) 0.196796(19) 0.260119(16) 0.01844(11) Uani 1 1 d . . .

loop_
_atom_site_aniso_label
_atom_site_aniso_U_11
_atom_site_aniso_U_22
_atom_site_aniso_U_33
_atom_site_aniso_U_23
_atom_site_aniso_U_13
_atom_site_aniso_U_12
C1 0.0179(18) 0.0206(18) 0.025(2) -0.0007(17) 0.0014(17) 0.0002(15)
C2 0.0189(19) 0.023(2) 0.028(2) -0.0039(18) 0.0045(18) -0.0019(16)
C3 0.028(2) 0.041(3) 0.048(3) -0.023(2) 0.010(3) -0.007(2)
C4 0.027(3) 0.046(3) 0.059(4) -0.027(3) 0.004(3) -0.009(2)
C5 0.022(2) 0.037(3) 0.049(3) -0.010(2) 0.002(2) -0.008(2)
C6 0.0193(19) 0.035(2) 0.034(3) -0.009(2) 0.0001(19) -0.0023(18)
C7 0.0185(18) 0.024(2) 0.024(2) 0.0002(17) 0.0010(17) 0.0040(17)
C8 0.0185(18) 0.0225(19) 0.0187(17) 0.0022(15) -0.0004(17) 0.0016(17)
C9 0.019(2) 0.024(2) 0.023(2) -0.0044(17) 0.0030(16) 0.0004(17)
C10 0.025(2) 0.022(2) 0.029(2) -0.0040(19) -0.0018(17) 0.0009(19)
C11 0.019(2) 0.027(2) 0.040(3) -0.007(2) -0.001(2) 0.0045(19)
C12 0.020(2) 0.035(3) 0.037(3) -0.014(2) 0.006(2) 0.000(2)
C13 0.024(2) 0.048(3) 0.024(2) -0.011(2) 0.0045(18) -0.001(2)
C14 0.0185(18) 0.0232(19) 0.0226(18) -0.0024(16) 0.0013(18) -0.0017(18)
C15 0.022(2) 0.026(2) 0.035(2) -0.008(2) 0.007(2) -0.0036(19)
C16 0.027(2) 0.032(2) 0.033(2) -0.010(2) 0.008(2) 0.001(2)
C17 0.032(3) 0.033(3) 0.028(2) -0.0041(19) 0.010(2) -0.001(2)
C18 0.032(2) 0.030(2) 0.020(2) -0.0028(18) 0.0054(19) -0.005(2)
C19 0.022(2) 0.022(2) 0.0215(19) -0.0011(16) 0.0003(17) 0.0021(17)
C20 0.023(2) 0.029(2) 0.031(2) 0.0073(19) -0.0008(19) -0.0032(19)
C21 0.037(3) 0.036(3) 0.031(2) 0.011(2) -0.001(2) -0.002(2)
C22 0.036(3) 0.047(3) 0.041(3) 0.019(3) -0.009(3) 0.005(3)
C23 0.025(2) 0.050(3) 0.040(3) 0.012(2) -0.010(2) -0.002(2)
C24 0.019(2) 0.033(2) 0.032(2) 0.008(2) -0.0021(19) 0.0012(19)
C25 0.051(4) 0.096(6) 0.065(4) -0.014(4) 0.000(4) -0.008(5)
N1 0.0217(18) 0.0208(17) 0.0242(17) -0.0030(14) 0.0013(15) -0.0012(14)
N2 0.0203(18) 0.034(2) 0.0235(18) -0.0059(16) -0.0001(15) 0.0013(16)
P1 0.0164(5) 0.0181(5) 0.0192(5) -0.0004(4) 0.0003(4) -0.0002(4)
Cl1 0.0483(7) 0.0216(5) 0.0340(5) -0.0022(5) 0.0137(5) -0.0097(5)
Cl2 0.0245(5) 0.0206(5) 0.0216(4) -0.0033(4) -0.0001(4) 0.0020(4)
Cl3 0.0756(12) 0.0508(9) 0.0557(9) 0.0055(8) -0.0036(9) -0.0036(9)
Cl4 0.107(2) 0.0965(17) 0.0836(15) -0.0008(13) 0.0172(15) -0.0450(17)
Pd1 0.01921(16) 0.01673(16) 0.01937(16) -0.00042(11) 0.00013(11) -0.00029(12)

loop_
_geom_bond_atom_site_label_1
_geom_bond_atom_site_label_2
_geom_bond_distance
_geom_bond_site_symmetry_2
_geom_bond_publ_flag
C1 C14 1.502(6) . ?
C1 C2 1.527(6) . ?
C1 P1 1.835(4) . ?
C2 C3 1.340(7) . ?
C2 C7 1.462(6) . ?
C3 C4 1.501(7) . ?
C4 C5 1.521(8) . ?
C5 C6 1.529(7) . ?
C6 C7 1.512(6) . ?
C7 C8 1.357(6) . ?
C8 C9 1.470(6) . ?
C8 P1 1.802(5) . ?
C9 N2 1.351(6) . ?
C9 C10 1.402(6) . ?
C10 C11 1.391(7) . ?
C11 C12 1.380(7) . ?
C12 C13 1.379(7) . ?
C13 N2 1.335(6) . ?
C14 N1 1.372(6) . ?
C14 C15 1.380(6) . ?
C15 C16 1.388(7) . ?
C16 C17 1.393(7) . ?
C17 C18 1.385(7) . ?
C18 N1 1.343(6) . ?
C19 C24 1.530(6) . ?
C19 C20 1.540(6) . ?
C19 P1 1.815(5) . ?
C20 C21 1.532(7) . ?
C21 C22 1.539(8) . ?
C22 C23 1.514(8) . ?
C23 C24 1.536(7) . ?
C25 Cl4 1.727(9) . ?
C25 Cl3 1.744(8) . ?
N1 Pd1 2.076(4) . ?
P1 Pd1 2.1929(11) . ?
Cl1 Pd1 2.3987(12) . ?
Cl2 Pd1 2.2858(11) . ?
